data_7714455
loop_
_publ_author_name
'Puthiyaveetil, Sruthi S.'
'Kassymbek, Aishabibi'
'Dmitrienko, Anton'
'Pilkington, Melanie'
'Nikonov, Georgii I.'

_publ_section_title
;
 1,3-C-H bond activation on a transient gallium(I)/isocyanate adduct.
;
_journal_name_full 'Dalton transactions (Cambridge, England : 2003)'
_journal_paper_doi 10.1039/d3dt03367h
_journal_year 2023
_chemical_formula_moiety 'C41 H51 Ga N4 O2, 1(C7 H8)'
_chemical_formula_sum 'C47.99 H58.99 Ga N4 O2'
_chemical_formula_weight 793.61
_chemical_properties_physical Air-sensitive,Moisture-sensitive
_space_group_crystal_system orthorhombic
_space_group_IT_number 19
_space_group_name_Hall 'P 2ac 2ab'
_space_group_name_H-M_alt 'P 21 21 21'
_atom_sites_solution_hydrogens geom
_atom_sites_solution_primary dual
_audit_creation_date 2020-08-19
_audit_creation_method
;
Olex2 1.2
(compiled 2018.05.29 svn.r3508 for OlexSys, GUI svn.r5506)
;
_audit_update_record
;
2023-08-21 deposited with the CCDC.	2023-11-07 downloaded from the CCDC.
;
_cell_angle_alpha 90
_cell_angle_beta 90
_cell_angle_gamma 90
_cell_formula_units_Z 4
_cell_length_a 10.0810(11)
_cell_length_b 14.5969(16)
_cell_length_c 29.227(3)
_cell_measurement_reflns_used 9373
_cell_measurement_temperature 150.0(1)
_cell_measurement_theta_max 28.376
_cell_measurement_theta_min 2.454
_cell_volume 4300.8(8)
_computing_cell_refinement 'SAINT v8.34A (Bruker, 2013)'
_computing_data_reduction 'SAINT v8.34A (Bruker, 2013)'
_computing_molecular_graphics 'Olex2 (Dolomanov et al., 2009)'
_computing_publication_material 'Olex2 (Dolomanov et al., 2009)'
_computing_structure_refinement 'ShelXL (Sheldrick, 2015)'
_computing_structure_solution 'ShelXT (Sheldrick, 2015)'
_diffrn_ambient_temperature 150.0(1)
_diffrn_measured_fraction_theta_full 0.999
_diffrn_measured_fraction_theta_max 0.988
_diffrn_measurement_device_type 'Bruker APEX-II CCD'
_diffrn_measurement_method '\f and \w scans'
_diffrn_radiation_type MoK\a
_diffrn_radiation_wavelength 0.71073
_diffrn_reflns_av_R_equivalents 0.0413
_diffrn_reflns_av_unetI/netI 0.0333
_diffrn_reflns_Laue_measured_fraction_full 0.999
_diffrn_reflns_Laue_measured_fraction_max 0.988
_diffrn_reflns_limit_h_max 12
_diffrn_reflns_limit_h_min -13
_diffrn_reflns_limit_k_max 19
_diffrn_reflns_limit_k_min -19
_diffrn_reflns_limit_l_max 38
_diffrn_reflns_limit_l_min -28
_diffrn_reflns_number 78002
_diffrn_reflns_point_group_measured_fraction_full 0.996
_diffrn_reflns_point_group_measured_fraction_max 0.983
_diffrn_reflns_theta_full 25.242
_diffrn_reflns_theta_max 28.481
_diffrn_reflns_theta_min 1.972
_diffrn_standards_number 0
_exptl_absorpt_coefficient_mu 0.682
_exptl_absorpt_correction_T_max 0.7421
_exptl_absorpt_correction_T_min 0.6949
_exptl_absorpt_correction_type multi-scan
_exptl_absorpt_process_details
'SADABS-2014/4 (Bruker,2014/4) was used for absorption correction. wR2(int) was 0.1273 before and 0.0820 after correction. The Ratio of minimum to maximum transmission is 0.9364. The \l/2 correction factor is 0.00150.'
_exptl_crystal_colour 'clear light yellow'
_exptl_crystal_colour_lustre clear
_exptl_crystal_colour_modifier light
_exptl_crystal_colour_primary yellow
_exptl_crystal_density_diffrn 1.226
_exptl_crystal_description block
_exptl_crystal_F_000 1688
_exptl_crystal_recrystallization_method 'from toluene at -30C in a glovebox'
_exptl_crystal_size_max 0.24
_exptl_crystal_size_mid 0.23
_exptl_crystal_size_min 0.22
_refine_diff_density_max 0.842
_refine_diff_density_min -0.380
_refine_diff_density_rms 0.054
_refine_ls_abs_structure_details
;
 Refined as an inversion twin.
;
_refine_ls_abs_structure_Flack 0.096(10)
_refine_ls_extinction_method none
_refine_ls_goodness_of_fit_ref 1.049
_refine_ls_hydrogen_treatment constr
_refine_ls_matrix_type full
_refine_ls_number_parameters 504
_refine_ls_number_reflns 10728
_refine_ls_number_restraints 46
_refine_ls_restrained_S_all 1.070
_refine_ls_R_factor_all 0.0393
_refine_ls_R_factor_gt 0.0355
_refine_ls_shift/su_max 0.001
_refine_ls_shift/su_mean 0.000
_refine_ls_structure_factor_coef Fsqd
_refine_ls_weighting_details 'w=1/[\s^2^(Fo^2^)+(0.0362P)^2^+2.3483P] where P=(Fo^2^+2Fc^2^)/3'
_refine_ls_weighting_scheme calc
_refine_ls_wR_factor_gt 0.0835
_refine_ls_wR_factor_ref 0.0855
_reflns_Friedel_coverage 0.794
_reflns_Friedel_fraction_full 0.993
_reflns_Friedel_fraction_max 0.977
_reflns_number_gt 10084
_reflns_number_total 10728
_reflns_threshold_expression 'I > 2\s(I)'
_cod_data_source_file d3dt03367h2.cif
_cod_data_source_block ak186_150k_0m
_cod_database_code 7714455
_shelx_shelxl_version_number 2018/3
_shelx_space_group_comment
;
The symmetry employed for this shelxl refinement is uniquely defined
by the following loop, which should always be used as a source of
symmetry information in preference to the above space-group names.
They are only intended as comments.
;
_shelx_estimated_absorpt_t_max 0.864
_shelx_estimated_absorpt_t_min 0.853
_olex2_refinement_description
;
1. Twinned data refinement
 Scales: 0.904(10)
 0.096(10)
2. Fixed Uiso
 At 1.2 times of:
  All C(H) groups, All N(H) groups
 At 1.5 times of:
  All C(H,H,H) groups
3. Restrained distances
 C42-C43 \\sim C42A-C43A
 with sigma of 0.02
 C43-C44 \\sim C43A-C44A
 with sigma of 0.02
 C43-C48 \\sim C43A-C48A
 with sigma of 0.02
 C44-C45 \\sim C44A-C45A
 with sigma of 0.02
 C45-C46 \\sim C45A-C46A
 with sigma of 0.02
 C46-C47 \\sim C46A-C47A
 with sigma of 0.02
 C47-C48 \\sim C47A-C48A
 with sigma of 0.02
 C42-C44 \\sim C42A-C44A
 with sigma of 0.04
 C42-C48 \\sim C42A-C48A
 with sigma of 0.04
 C43-C45 \\sim C43A-C45A
 with sigma of 0.04
 C43-C47 \\sim C43A-C47A
 with sigma of 0.04
 C44-C46 \\sim C44A-C46A
 with sigma of 0.04
 C44-C48 \\sim C44A-C48A
 with sigma of 0.04
 C45-C47 \\sim C45A-C47A
 with sigma of 0.04
 C46-C48 \\sim C46A-C48A
 with sigma of 0.04
 C42A-C43A \\sim C42B-C43B
 with sigma of 0.02
 C43A-C44A \\sim C43B-C44B
 with sigma of 0.02
 C43A-C48A \\sim C43B-C48B
 with sigma of 0.02
 C44A-C45A \\sim C44B-C45B
 with sigma of 0.02
 C45A-C46A \\sim C45B-C46B
 with sigma of 0.02
 C46A-C47A \\sim C46B-C47B
 with sigma of 0.02
 C47A-C48A \\sim C47B-C48B
 with sigma of 0.02
 C42A-C44A \\sim C42B-C44B
 with sigma of 0.04
 C42A-C48A \\sim C42B-C48B
 with sigma of 0.04
 C43A-C45A \\sim C43B-C45B
 with sigma of 0.04
 C43A-C47A \\sim C43B-C47B
 with sigma of 0.04
 C44A-C46A \\sim C44B-C46B
 with sigma of 0.04
 C44A-C48A \\sim C44B-C48B
 with sigma of 0.04
 C45A-C47A \\sim C45B-C47B
 with sigma of 0.04
 C46A-C48A \\sim C46B-C48B
 with sigma of 0.04
4. Uiso/Uaniso restraints and constraints
Uanis(C42) = Uanis(C42A) = Uanis(C43) = Uanis(C43A) = Uanis(C44) = Uanis(C44A)
= Uanis(C45) = Uanis(C45A) = Uanis(C46) = Uanis(C46A) = Uanis(C47) =
Uanis(C47A) = Uanis(C48) = Uanis(C48A)
Uanis(C47B) = Uanis(C42B) = Uanis(C43B) = Uanis(C44B) = Uanis(C48B) =
Uanis(C45B) = Uanis(C46B) = Uanis(C46A) = Uanis(C42A) = Uanis(C43A) =
Uanis(C44A) = Uanis(C48A) = Uanis(C45A) = Uanis(C47A) = Uanis(C46) = Uanis(C42)
= Uanis(C43) = Uanis(C44) = Uanis(C48) = Uanis(C45) = Uanis(C47)
5. Others
 1*[Sof(C42)+Sof(H2A)+Sof(H2B)+Sof(H2C)+Sof(C43)+Sof(C44)+Sof(H4)+Sof(C45)+
 Sof(H5)+Sof(C46)+Sof(H6)+Sof(C47)+Sof(H7)+Sof(C48)+Sof(H8)]+1*[Sof(C42A)+
 Sof(H2AA)+Sof(H2AB)+Sof(H2AC)+Sof(C43A)+Sof(C44A)+Sof(H4A)+Sof(C45A)+Sof(H5A)+
 Sof(C46A)+Sof(H6A)+Sof(C47A)+Sof(H7A)+Sof(C48A)+Sof(H8A)]+1*[Sof(C42B)+
 Sof(H42A)+Sof(H42B)+Sof(H42C)+Sof(C43B)+Sof(C44B)+Sof(H44B)+Sof(C45B)+
 Sof(H45B)+Sof(C46B)+Sof(H46B)+Sof(C47B)+Sof(H47B)+Sof(C48B)+Sof(H48B)]=1 with
 esd of 0.001
 Sof(C42)=Sof(H2A)=Sof(H2B)=Sof(H2C)=Sof(C43)=Sof(C44)=Sof(H4)=Sof(C45)=
 Sof(H5)=Sof(C46)=Sof(H6)=Sof(C47)=Sof(H7)=Sof(C48)=Sof(H8)=FVAR(1)
 Sof(C42A)=Sof(H2AA)=Sof(H2AB)=Sof(H2AC)=Sof(C43A)=Sof(C44A)=Sof(H4A)=
 Sof(C45A)=Sof(H5A)=Sof(C46A)=Sof(H6A)=Sof(C47A)=Sof(H7A)=Sof(C48A)=Sof(H8A)=
 FVAR(2)
 Sof(C42B)=Sof(H42A)=Sof(H42B)=Sof(H42C)=Sof(C43B)=Sof(C44B)=Sof(H44B)=
 Sof(C45B)=Sof(H45B)=Sof(C46B)=Sof(H46B)=Sof(C47B)=Sof(H47B)=Sof(C48B)=
 Sof(H48B)=FVAR(3)
6.a Free rotating group:
 C42(C43,C44,C45,C46,C47,C48)
6.b Ternary CH refined with riding coordinates:
 C15(H15), C12(H12), C24(H24), C27(H27)
6.c Aromatic/amide H refined with riding coordinates:
 N3(H3), C41(H41), C21(H21), C31(H31), C35(H35), C39(H39), C38(H38), C34(H34),
 C8(H8B), C10(H10), C20(H20), C22(H22), C40(H40), C3(H3A), C9(H9), C33(H33),
 C32(H32), C44(H4), C45(H5), C46(H6), C47(H7), C48(H8), C44A(H4A), C45A(H5A),
 C46A(H6A), C47A(H7A), C48A(H8A), C44B(H44B), C45B(H45B), C46B(H46B),
 C47B(H47B), C48B(H48B)
6.d Idealised Me refined as rotating group:
 C5(H5B,H5C,H5D), C1(H1A,H1B,H1C), C13(H13A,H13B,H13C), C17(H17A,H17B,H17C),
 C16(H16A,H16B,H16C), C29(H29A,H29B,H29C), C28(H28A,H28B,H28C), C25(H25A,H25B,
 H25C), C14(H14A,H14B,H14C), C26(H26A,H26B,H26C), C42(H2A,H2B,H2C), C42A(H2AA,
 H2AB,H2AC), C42B(H42A,H42B,H42C)
;
_olex2_exptl_crystal_mounting_method 'on a glass microloop covered with Paratone oil'
_olex2_submission_special_instructions 'No special instructions were received'

loop_
_space_group_symop_operation_xyz
'x, y, z'
'-x+1/2, -y, z+1/2'
'-x, y+1/2, -z+1/2'
'x+1/2, -y+1/2, -z'

loop_
_atom_site_label
_atom_site_type_symbol
_atom_site_fract_x
_atom_site_fract_y
_atom_site_fract_z
_atom_site_U_iso_or_equiv
_atom_site_adp_type
_atom_site_occupancy
_atom_site_site_symmetry_order
_atom_site_calc_flag
_atom_site_refinement_flags_posn
_atom_site_refinement_flags_adp
_atom_site_refinement_flags_occupancy
_atom_site_disorder_assembly
_atom_site_disorder_group
Ga1 Ga 0.35197(3) 0.55877(2) 0.60523(2) 0.01643(7) Uani 1 1 d . . . . .
O1 O 0.4476(2) 0.74284(15) 0.59674(8) 0.0302(5) Uani 1 1 d . . . . .
N2 N 0.5373(2) 0.52035(15) 0.61258(7) 0.0169(4) Uani 1 1 d . . . . .
N1 N 0.3380(2) 0.51925(16) 0.54131(7) 0.0213(5) Uani 1 1 d . . . . .
O2 O 0.0737(2) 0.58472(15) 0.61822(8) 0.0324(5) Uani 1 1 d . . . . .
N3 N 0.2399(2) 0.73620(16) 0.62754(9) 0.0226(5) Uani 1 1 d . . . . .
H3 H 0.177457 0.697270 0.635551 0.027 Uiso 1 1 calc R . . . .
N4 N 0.1062(2) 0.52107(17) 0.64817(9) 0.0226(5) Uani 1 1 d . . . . .
C36 C 0.3514(3) 0.69753(17) 0.60903(9) 0.0203(5) Uani 1 1 d . . . . .
C6 C 0.5904(3) 0.4906(2) 0.65579(9) 0.0188(5) Uani 1 1 d . . . . .
C7 C 0.6353(3) 0.5535(2) 0.68839(8) 0.0209(5) Uani 1 1 d . . . . .
C2 C 0.4469(3) 0.5154(2) 0.51531(10) 0.0264(6) Uani 1 1 d . . . . .
C15 C 0.6344(3) 0.6566(2) 0.67919(10) 0.0270(6) Uani 1 1 d . . . . .
H15 H 0.608814 0.666078 0.646481 0.032 Uiso 1 1 calc R . . . .
C11 C 0.5924(3) 0.3953(2) 0.66425(10) 0.0221(6) Uani 1 1 d . . . . .
C30 C 0.2105(3) 0.8291(2) 0.63567(10) 0.0234(6) Uani 1 1 d . . . . .
C41 C 0.0113(3) 0.4882(2) 0.67675(11) 0.0276(6) Uani 1 1 d . . . . .
H41 H -0.076855 0.510741 0.674522 0.033 Uiso 1 1 calc R . . . .
C21 C -0.0304(3) 0.4832(3) 0.47592(11) 0.0349(7) Uani 1 1 d . . . . .
H21 H -0.110586 0.473778 0.459504 0.042 Uiso 1 1 calc R . . . .
C37 C 0.2342(3) 0.49166(19) 0.64981(10) 0.0201(5) Uani 1 1 d . . . . .
C31 C 0.3015(3) 0.8999(2) 0.62938(11) 0.0295(7) Uani 1 1 d . . . . .
H31 H 0.388614 0.887114 0.618717 0.035 Uiso 1 1 calc R . . . .
C19 C 0.1528(3) 0.5813(2) 0.49613(10) 0.0286(6) Uani 1 1 d . . . . .
C12 C 0.5404(3) 0.3269(2) 0.62883(11) 0.0280(6) Uani 1 1 d . . . . .
H12 H 0.468526 0.358398 0.611238 0.034 Uiso 1 1 calc R . . . .
C35 C 0.0834(3) 0.8495(2) 0.65142(12) 0.0302(7) Uani 1 1 d . . . . .
H35 H 0.020800 0.801579 0.655674 0.036 Uiso 1 1 calc R . . . .
C39 C 0.1696(3) 0.3906(2) 0.71178(12) 0.0372(8) Uani 1 1 d . . . . .
H39 H 0.192418 0.344901 0.733533 0.045 Uiso 1 1 calc R . . . .
C38 C 0.2641(3) 0.4261(2) 0.68248(11) 0.0292(7) Uani 1 1 d . . . . .
H38 H 0.352862 0.404735 0.684832 0.035 Uiso 1 1 calc R . . . .
C5 C 0.7677(3) 0.5258(2) 0.58473(11) 0.0283(6) Uani 1 1 d . . . . .
H5B H 0.792240 0.581389 0.601472 0.043 Uiso 1 1 calc GR . . . .
H5C H 0.814028 0.524529 0.555264 0.043 Uiso 1 1 calc GR . . . .
H5D H 0.792712 0.471782 0.602699 0.043 Uiso 1 1 calc GR . . . .
C34 C 0.0474(3) 0.9394(3) 0.66096(12) 0.0378(7) Uani 1 1 d . . . . .
H34 H -0.039191 0.952687 0.671983 0.045 Uiso 1 1 calc R . . . .
C1 C 0.4354(4) 0.4942(3) 0.46473(11) 0.0435(9) Uani 1 1 d . . . . .
H1A H 0.454533 0.429143 0.459583 0.065 Uiso 1 1 calc GR . . . .
H1B H 0.499113 0.531611 0.447635 0.065 Uiso 1 1 calc GR . . . .
H1C H 0.345291 0.507971 0.454251 0.065 Uiso 1 1 calc GR . . . .
C18 C 0.2095(3) 0.5075(2) 0.52015(9) 0.0234(6) Uani 1 1 d . . . . .
C13 C 0.4796(4) 0.2405(2) 0.64997(13) 0.0359(8) Uani 1 1 d . . . . .
H13A H 0.549340 0.204523 0.664859 0.054 Uiso 1 1 calc GR . . . .
H13B H 0.437804 0.203742 0.625898 0.054 Uiso 1 1 calc GR . . . .
H13C H 0.412663 0.258055 0.672665 0.054 Uiso 1 1 calc GR . . . .
C8 C 0.6814(3) 0.5197(2) 0.73038(10) 0.0289(7) Uani 1 1 d . . . . .
H8B H 0.710934 0.561356 0.753163 0.035 Uiso 1 1 calc R . . . .
C10 C 0.6408(3) 0.3646(2) 0.70630(10) 0.0263(6) Uani 1 1 d . . . . .
H10 H 0.644004 0.300780 0.712593 0.032 Uiso 1 1 calc R . . . .
C20 C 0.0318(3) 0.5667(3) 0.47394(10) 0.0336(7) Uani 1 1 d . . . . .
H20 H -0.007960 0.615309 0.457241 0.040 Uiso 1 1 calc R . . . .
C22 C 0.0229(3) 0.4127(3) 0.50168(11) 0.0333(7) Uani 1 1 d . . . . .
H22 H -0.023411 0.356175 0.503927 0.040 Uiso 1 1 calc R . . . .
C23 C 0.1440(3) 0.42346(19) 0.52447(9) 0.0265(6) Uani 1 1 d . . . . .
C40 C 0.0414(3) 0.4229(2) 0.70877(12) 0.0335(7) Uani 1 1 d . . . . .
H40 H -0.025389 0.400158 0.728688 0.040 Uiso 1 1 calc R . . . .
C3 C 0.5761(3) 0.5275(2) 0.53140(9) 0.0248(6) Uani 1 1 d . . . . .
H3A H 0.642093 0.538560 0.508855 0.030 Uiso 1 1 calc R . . . .
C4 C 0.6198(3) 0.52509(19) 0.57664(9) 0.0206(6) Uani 1 1 d . . . . .
C17 C 0.7713(4) 0.7000(2) 0.68636(14) 0.0401(8) Uani 1 1 d . . . . .
H17A H 0.799170 0.691128 0.718181 0.060 Uiso 1 1 calc GR . . . .
H17B H 0.766640 0.765639 0.679614 0.060 Uiso 1 1 calc GR . . . .
H17C H 0.835685 0.670832 0.665867 0.060 Uiso 1 1 calc GR . . . .
C9 C 0.6846(3) 0.4270(2) 0.73912(10) 0.0294(7) Uani 1 1 d . . . . .
H9 H 0.716886 0.405395 0.767692 0.035 Uiso 1 1 calc R . . . .
C24 C 0.2009(4) 0.3457(2) 0.55305(11) 0.0320(7) Uani 1 1 d . . . . .
H24 H 0.263519 0.373984 0.575497 0.038 Uiso 1 1 calc R . . . .
C33 C 0.1373(4) 1.0095(2) 0.65443(12) 0.0402(8) Uani 1 1 d . . . . .
H33 H 0.112639 1.071056 0.660574 0.048 Uiso 1 1 calc R . . . .
C16 C 0.5316(4) 0.7050(3) 0.70903(13) 0.0406(8) Uani 1 1 d . . . . .
H16A H 0.443633 0.678977 0.703088 0.061 Uiso 1 1 calc GR . . . .
H16B H 0.530837 0.770552 0.701787 0.061 Uiso 1 1 calc GR . . . .
H16C H 0.554277 0.696530 0.741361 0.061 Uiso 1 1 calc GR . . . .
C32 C 0.2637(4) 0.9894(2) 0.63885(12) 0.0358(8) Uani 1 1 d . . . . .
H32 H 0.325605 1.037651 0.634558 0.043 Uiso 1 1 calc R . . . .
C29 C 0.2508(4) 0.7088(3) 0.44698(16) 0.0544(12) Uani 1 1 d . . . . .
H29A H 0.311331 0.664498 0.432922 0.082 Uiso 1 1 calc GR . . . .
H29B H 0.294128 0.768820 0.448681 0.082 Uiso 1 1 calc GR . . . .
H29C H 0.170067 0.713707 0.428446 0.082 Uiso 1 1 calc GR . . . .
C28 C 0.1205(5) 0.7448(3) 0.51809(15) 0.0547(12) Uani 1 1 d . . . . .
H28A H 0.045495 0.757072 0.497669 0.082 Uiso 1 1 calc GR . . . .
H28B H 0.168047 0.802083 0.524239 0.082 Uiso 1 1 calc GR . . . .
H28C H 0.087737 0.719144 0.546933 0.082 Uiso 1 1 calc GR . . . .
C25 C 0.0949(5) 0.2952(3) 0.58095(18) 0.0584(12) Uani 1 1 d . . . . .
H25A H 0.044291 0.339546 0.599086 0.088 Uiso 1 1 calc GR . . . .
H25B H 0.137813 0.251081 0.601435 0.088 Uiso 1 1 calc GR . . . .
H25C H 0.034862 0.262714 0.560162 0.088 Uiso 1 1 calc GR . . . .
C14 C 0.6473(5) 0.2987(2) 0.59444(12) 0.0448(9) Uani 1 1 d . . . . .
H14A H 0.666944 0.350298 0.574118 0.067 Uiso 1 1 calc GR . . . .
H14B H 0.615387 0.246697 0.576275 0.067 Uiso 1 1 calc GR . . . .
H14C H 0.727952 0.280880 0.610905 0.067 Uiso 1 1 calc GR . . . .
C27 C 0.2143(4) 0.6766(3) 0.49542(13) 0.0410(9) Uani 1 1 d . . . . .
H27 H 0.297741 0.674507 0.513922 0.049 Uiso 1 1 calc R . . . .
C26 C 0.2816(7) 0.2793(4) 0.52416(16) 0.0766(18) Uani 1 1 d . . . . .
H26A H 0.224364 0.251546 0.500873 0.115 Uiso 1 1 calc GR . . . .
H26B H 0.318295 0.231130 0.543820 0.115 Uiso 1 1 calc GR . . . .
H26C H 0.354236 0.312352 0.509194 0.115 Uiso 1 1 calc GR . . . .
C42 C 0.9064(10) 0.1861(6) 0.7275(4) 0.0488(7) Uani 0.345(7) 1 d D . P A -1
H2A H 0.872866 0.193469 0.758788 0.073 Uiso 0.345(7) 1 calc GR . P A -1
H2B H 0.909960 0.246038 0.712473 0.073 Uiso 0.345(7) 1 calc GR . P A -1
H2C H 0.995587 0.159468 0.728489 0.073 Uiso 0.345(7) 1 calc GR . P A -1
C43 C 0.8158(7) 0.1239(5) 0.7013(2) 0.0488(7) Uani 0.345(7) 1 d DG . P A -1
C44 C 0.7309(9) 0.0638(6) 0.7239(2) 0.0488(7) Uani 0.345(7) 1 d DG . P A -1
H4 H 0.728943 0.063210 0.756355 0.059 Uiso 0.345(7) 1 calc R . P A -1
C45 C 0.6491(9) 0.0047(6) 0.6997(4) 0.0488(7) Uani 0.345(7) 1 d DG . P A -1
H5 H 0.591908 -0.035951 0.715649 0.059 Uiso 0.345(7) 1 calc R . P A -1
C46 C 0.6507(10) 0.0048(6) 0.6522(4) 0.0488(7) Uani 0.345(7) 1 d DG . P A -1
H6 H 0.594943 -0.035754 0.635585 0.059 Uiso 0.345(7) 1 calc R . P A -1
C47 C 0.7345(11) 0.0645(8) 0.6293(2) 0.0488(7) Uani 0.345(7) 1 d DG . P A -1
H7 H 0.736025 0.065049 0.596761 0.059 Uiso 0.345(7) 1 calc R . P A -1
C48 C 0.8160(9) 0.1234(7) 0.6537(2) 0.0488(7) Uani 0.345(7) 1 d DG . P A -1
H8 H 0.872983 0.164116 0.637593 0.059 Uiso 0.345(7) 1 calc R . P A -1
C42A C 0.8438(15) 0.1667(8) 0.7523(4) 0.0488(7) Uani 0.321(6) 1 d D . P B -2
H2AA H 0.776062 0.162701 0.776242 0.073 Uiso 0.321(6) 1 calc GR . P B -2
H2AB H 0.863151 0.231197 0.745820 0.073 Uiso 0.321(6) 1 calc GR . P B -2
H2AC H 0.924812 0.135907 0.762580 0.073 Uiso 0.321(6) 1 calc GR . P B -2
C43A C 0.7961(16) 0.1234(10) 0.7117(5) 0.0488(7) Uani 0.321(6) 1 d D . P B -2
C44A C 0.7017(15) 0.0647(11) 0.7179(5) 0.0488(7) Uani 0.321(6) 1 d D . P B -2
H4A H 0.674412 0.052148 0.748371 0.059 Uiso 0.321(6) 1 calc R . P B -2
C45A C 0.6325(15) 0.0151(10) 0.6796(5) 0.0488(7) Uani 0.321(6) 1 d D . P B -2
H5A H 0.558773 -0.024321 0.684102 0.059 Uiso 0.321(6) 1 calc R . P B -2
C46A C 0.6868(17) 0.0327(15) 0.6374(7) 0.0488(7) Uani 0.321(6) 1 d D . P B -2
H6A H 0.658092 -0.000229 0.611134 0.059 Uiso 0.321(6) 1 calc R . P B -2
C47A C 0.7881(15) 0.1019(10) 0.6336(5) 0.0488(7) Uani 0.321(6) 1 d D . P B -2
H7A H 0.814945 0.118628 0.603565 0.059 Uiso 0.321(6) 1 calc R . P B -2
C48A C 0.8473(15) 0.1444(9) 0.6680(5) 0.0488(7) Uani 0.321(6) 1 d D . P B -2
H8A H 0.918714 0.185910 0.663585 0.059 Uiso 0.321(6) 1 calc R . P B -2
C42B C 0.9238(13) 0.1938(8) 0.6992(5) 0.0488(7) Uani 0.334(7) 1 d D . P C -3
H42A H 0.918734 0.243083 0.676461 0.073 Uiso 0.334(7) 1 calc GR . P C -3
H42B H 1.011355 0.164832 0.697678 0.073 Uiso 0.334(7) 1 calc GR . P C -3
H42C H 0.909902 0.219305 0.729825 0.073 Uiso 0.334(7) 1 calc GR . P C -3
C43B C 0.8191(13) 0.1240(9) 0.6894(6) 0.0488(7) Uani 0.334(7) 1 d D . P C -3
C44B C 0.7376(16) 0.0933(10) 0.7253(5) 0.0488(7) Uani 0.334(7) 1 d D . P C -3
H44B H 0.745998 0.117831 0.755279 0.059 Uiso 0.334(7) 1 calc R . P C -3
C45B C 0.6452(15) 0.0264(9) 0.7157(5) 0.0488(7) Uani 0.334(7) 1 d D . P C -3
H45B H 0.589282 0.003370 0.739183 0.059 Uiso 0.334(7) 1 calc R . P C -3
C46B C 0.6337(15) -0.0092(9) 0.6684(5) 0.0488(7) Uani 0.334(7) 1 d D . P C -3
H46B H 0.576104 -0.058650 0.661134 0.059 Uiso 0.334(7) 1 calc R . P C -3
C47B C 0.7089(17) 0.0319(14) 0.6359(7) 0.0488(7) Uani 0.334(7) 1 d D . P C -3
H47B H 0.696396 0.017211 0.604506 0.059 Uiso 0.334(7) 1 calc R . P C -3
C48B C 0.8063(15) 0.0971(10) 0.6489(5) 0.0488(7) Uani 0.334(7) 1 d D . P C -3
H48B H 0.863966 0.121034 0.626144 0.059 Uiso 0.334(7) 1 calc R . P C -3

loop_
_atom_site_aniso_label
_atom_site_aniso_U_11
_atom_site_aniso_U_22
_atom_site_aniso_U_33
_atom_site_aniso_U_23
_atom_site_aniso_U_13
_atom_site_aniso_U_12
Ga1 0.01469(12) 0.01776(12) 0.01684(12) 0.00124(11) -0.00065(11) 0.00258(12)
O1 0.0232(10) 0.0252(10) 0.0424(13) 0.0044(9) 0.0088(9) -0.0001(8)
N2 0.0139(10) 0.0198(10) 0.0171(11) 0.0012(8) -0.0011(8) 0.0031(8)
N1 0.0201(12) 0.0270(11) 0.0168(10) 0.0012(9) -0.0054(9) 0.0031(10)
O2 0.0245(11) 0.0322(12) 0.0406(13) 0.0157(9) -0.0096(9) -0.0042(9)
N3 0.0197(12) 0.0180(11) 0.0300(13) 0.0018(9) 0.0044(10) 0.0004(9)
N4 0.0210(12) 0.0228(11) 0.0241(12) 0.0018(10) -0.0016(9) -0.0038(9)
C36 0.0190(11) 0.0207(11) 0.0214(11) 0.0038(10) -0.0008(12) 0.0026(11)
C6 0.0146(12) 0.0262(14) 0.0154(12) 0.0011(10) 0.0013(10) 0.0038(11)
C7 0.0146(11) 0.0289(13) 0.0193(11) -0.0001(11) -0.0012(10) 0.0023(13)
C2 0.0299(16) 0.0328(16) 0.0164(12) 0.0024(11) -0.0015(11) 0.0056(13)
C15 0.0257(15) 0.0274(14) 0.0279(13) -0.0052(11) -0.0048(13) 0.0011(12)
C11 0.0187(13) 0.0253(14) 0.0222(13) 0.0028(11) 0.0001(11) 0.0047(11)
C30 0.0263(15) 0.0218(14) 0.0221(13) 0.0017(11) -0.0003(11) 0.0064(11)
C41 0.0155(13) 0.0307(16) 0.0366(16) 0.0009(13) 0.0036(12) -0.0028(12)
C21 0.0240(16) 0.053(2) 0.0280(15) -0.0053(15) -0.0070(13) 0.0005(15)
C37 0.0204(14) 0.0182(13) 0.0217(13) -0.0009(10) 0.0026(11) -0.0013(10)
C31 0.0344(16) 0.0258(15) 0.0283(16) -0.0004(12) 0.0056(13) -0.0009(13)
C19 0.0264(14) 0.0337(16) 0.0256(13) 0.0039(11) -0.0071(13) 0.0041(14)
C12 0.0340(17) 0.0201(14) 0.0299(15) 0.0030(12) -0.0067(13) 0.0058(12)
C35 0.0261(16) 0.0265(16) 0.0378(17) 0.0007(13) 0.0007(13) 0.0075(12)
C39 0.0337(19) 0.0379(18) 0.0400(18) 0.0174(14) 0.0048(15) 0.0042(15)
C38 0.0221(14) 0.0283(17) 0.0371(16) 0.0075(13) 0.0046(12) 0.0069(12)
C5 0.0194(14) 0.0386(17) 0.0270(15) 0.0038(13) 0.0026(12) 0.0038(12)
C34 0.0361(17) 0.0338(17) 0.0436(18) -0.0044(16) 0.0004(14) 0.0149(16)
C1 0.037(2) 0.076(3) 0.0170(14) -0.0027(15) -0.0026(13) 0.0137(19)
C18 0.0230(14) 0.0316(16) 0.0156(12) -0.0023(11) -0.0044(11) 0.0057(12)
C13 0.0396(19) 0.0226(15) 0.0454(19) 0.0025(14) -0.0037(15) 0.0024(14)
C8 0.0248(16) 0.0419(17) 0.0200(13) -0.0014(12) -0.0039(11) -0.0009(13)
C10 0.0213(13) 0.0312(15) 0.0263(13) 0.0084(11) 0.0004(12) 0.0054(13)
C20 0.0273(15) 0.049(2) 0.0249(14) 0.0026(15) -0.0084(11) 0.0065(16)
C22 0.0299(16) 0.0397(18) 0.0302(16) -0.0082(13) -0.0055(13) -0.0044(14)
C23 0.0285(14) 0.0284(15) 0.0226(12) -0.0053(10) -0.0033(12) 0.0019(13)
C40 0.0261(16) 0.038(2) 0.0367(17) 0.0085(14) 0.0074(13) -0.0048(14)
C3 0.0212(14) 0.0359(16) 0.0174(12) 0.0061(11) 0.0040(10) 0.0055(12)
C4 0.0187(14) 0.0214(12) 0.0216(12) 0.0021(10) 0.0011(10) 0.0042(10)
C17 0.037(2) 0.0326(18) 0.050(2) -0.0056(16) -0.0099(17) -0.0047(15)
C9 0.0267(15) 0.044(2) 0.0176(12) 0.0092(12) -0.0040(10) 0.0031(13)
C24 0.0412(18) 0.0272(16) 0.0277(15) -0.0051(12) -0.0082(13) 0.0015(13)
C33 0.058(2) 0.0240(15) 0.0383(17) -0.0024(13) -0.0053(18) 0.0168(17)
C16 0.044(2) 0.043(2) 0.0357(18) -0.0095(16) 0.0022(16) 0.0107(17)
C32 0.051(2) 0.0209(15) 0.0358(18) 0.0005(13) 0.0023(16) -0.0021(14)
C29 0.036(2) 0.062(3) 0.064(3) 0.032(2) -0.0106(19) -0.0030(19)
C28 0.070(3) 0.037(2) 0.057(2) 0.0050(18) -0.026(2) 0.011(2)
C25 0.059(3) 0.043(2) 0.074(3) 0.021(2) -0.012(2) -0.013(2)
C14 0.068(3) 0.0316(17) 0.0350(17) -0.0041(13) 0.0111(19) 0.003(2)
C27 0.0380(19) 0.0372(19) 0.048(2) 0.0160(16) -0.0235(16) -0.0001(16)
C26 0.122(5) 0.064(3) 0.043(2) -0.009(2) -0.006(3) 0.059(3)
C42 0.0512(16) 0.0409(16) 0.0543(18) -0.0009(14) -0.0046(14) 0.0156(13)
C43 0.0512(16) 0.0409(16) 0.0543(18) -0.0009(14) -0.0046(14) 0.0156(13)
C44 0.0512(16) 0.0409(16) 0.0543(18) -0.0009(14) -0.0046(14) 0.0156(13)
C45 0.0512(16) 0.0409(16) 0.0543(18) -0.0009(14) -0.0046(14) 0.0156(13)
C46 0.0512(16) 0.0409(16) 0.0543(18) -0.0009(14) -0.0046(14) 0.0156(13)
C47 0.0512(16) 0.0409(16) 0.0543(18) -0.0009(14) -0.0046(14) 0.0156(13)
C48 0.0512(16) 0.0409(16) 0.0543(18) -0.0009(14) -0.0046(14) 0.0156(13)
C42A 0.0512(16) 0.0409(16) 0.0543(18) -0.0009(14) -0.0046(14) 0.0156(13)
C43A 0.0512(16) 0.0409(16) 0.0543(18) -0.0009(14) -0.0046(14) 0.0156(13)
C44A 0.0512(16) 0.0409(16) 0.0543(18) -0.0009(14) -0.0046(14) 0.0156(13)
C45A 0.0512(16) 0.0409(16) 0.0543(18) -0.0009(14) -0.0046(14) 0.0156(13)
C46A 0.0512(16) 0.0409(16) 0.0543(18) -0.0009(14) -0.0046(14) 0.0156(13)
C47A 0.0512(16) 0.0409(16) 0.0543(18) -0.0009(14) -0.0046(14) 0.0156(13)
C48A 0.0512(16) 0.0409(16) 0.0543(18) -0.0009(14) -0.0046(14) 0.0156(13)
C42B 0.0512(16) 0.0409(16) 0.0543(18) -0.0009(14) -0.0046(14) 0.0156(13)
C43B 0.0512(16) 0.0409(16) 0.0543(18) -0.0009(14) -0.0046(14) 0.0156(13)
C44B 0.0512(16) 0.0409(16) 0.0543(18) -0.0009(14) -0.0046(14) 0.0156(13)
C45B 0.0512(16) 0.0409(16) 0.0543(18) -0.0009(14) -0.0046(14) 0.0156(13)
C46B 0.0512(16) 0.0409(16) 0.0543(18) -0.0009(14) -0.0046(14) 0.0156(13)
C47B 0.0512(16) 0.0409(16) 0.0543(18) -0.0009(14) -0.0046(14) 0.0156(13)
C48B 0.0512(16) 0.0409(16) 0.0543(18) -0.0009(14) -0.0046(14) 0.0156(13)

loop_
_atom_type_symbol
_atom_type_description
_atom_type_scat_dispersion_real
_atom_type_scat_dispersion_imag
_atom_type_scat_source
C C 0.0033 0.0016 'International Tables Vol C Tables 4.2.6.8 and 6.1.1.4'
H H 0.0000 0.0000 'International Tables Vol C Tables 4.2.6.8 and 6.1.1.4'
Ga Ga 0.2307 1.6083 'International Tables Vol C Tables 4.2.6.8 and 6.1.1.4'
N N 0.0061 0.0033 'International Tables Vol C Tables 4.2.6.8 and 6.1.1.4'
O O 0.0106 0.0060 'International Tables Vol C Tables 4.2.6.8 and 6.1.1.4'

loop_
_geom_angle_atom_site_label_1
_geom_angle_atom_site_label_2
_geom_angle_atom_site_label_3
_geom_angle
_geom_angle_site_symmetry_1
_geom_angle_site_symmetry_3
_geom_angle_publ_flag
N2 Ga1 C36 106.39(11) . . ?
N2 Ga1 C37 110.54(11) . . ?
N1 Ga1 N2 95.09(10) . . ?
N1 Ga1 C36 110.23(10) . . ?
N1 Ga1 C37 115.50(11) . . ?
C37 Ga1 C36 116.62(11) . . ?
C6 N2 Ga1 122.47(17) . . ?
C4 N2 Ga1 119.32(18) . . ?
C4 N2 C6 118.2(2) . . ?
C2 N1 Ga1 119.7(2) . . ?
C2 N1 C18 119.2(2) . . ?
C18 N1 Ga1 120.49(18) . . ?
C36 N3 C30 129.5(3) . . ?
O2 N4 C41 118.8(3) . . ?
O2 N4 C37 118.8(2) . . ?
C41 N4 C37 122.4(3) . . ?
O1 C36 Ga1 121.3(2) . . ?
O1 C36 N3 122.8(2) . . ?
N3 C36 Ga1 115.84(19) . . ?
C7 C6 N2 121.4(2) . . ?
C7 C6 C11 121.5(3) . . ?
C11 C6 N2 117.1(3) . . ?
C6 C7 C15 121.6(2) . . ?
C6 C7 C8 118.2(3) . . ?
C8 C7 C15 120.1(3) . . ?
N1 C2 C1 120.1(3) . . ?
N1 C2 C3 124.7(3) . . ?
C3 C2 C1 115.2(3) . . ?
C7 C15 C17 112.2(3) . . ?
C16 C15 C7 111.0(3) . . ?
C16 C15 C17 110.0(3) . . ?
C6 C11 C12 121.3(3) . . ?
C10 C11 C6 118.3(3) . . ?
C10 C11 C12 120.4(3) . . ?
C31 C30 N3 123.6(3) . . ?
C35 C30 N3 117.1(3) . . ?
C35 C30 C31 119.3(3) . . ?
N4 C41 C40 120.7(3) . . ?
C20 C21 C22 120.4(3) . . ?
N4 C37 Ga1 112.5(2) . . ?
N4 C37 C38 116.6(3) . . ?
C38 C37 Ga1 130.8(2) . . ?
C32 C31 C30 119.4(3) . . ?
C18 C19 C27 122.7(3) . . ?
C20 C19 C18 118.0(3) . . ?
C20 C19 C27 119.2(3) . . ?
C11 C12 C13 113.6(3) . . ?
C14 C12 C11 112.2(3) . . ?
C14 C12 C13 109.0(3) . . ?
C34 C35 C30 120.5(3) . . ?
C40 C39 C38 118.6(3) . . ?
C39 C38 C37 122.4(3) . . ?
C33 C34 C35 120.0(3) . . ?
C19 C18 N1 119.1(3) . . ?
C23 C18 N1 119.3(3) . . ?
C23 C18 C19 121.6(3) . . ?
C9 C8 C7 121.1(3) . . ?
C9 C10 C11 120.4(3) . . ?
C21 C20 C19 121.0(3) . . ?
C21 C22 C23 120.9(3) . . ?
C18 C23 C22 117.9(3) . . ?
C18 C23 C24 121.7(3) . . ?
C22 C23 C24 120.4(3) . . ?
C41 C40 C39 119.3(3) . . ?
C4 C3 C2 127.7(3) . . ?
N2 C4 C5 119.3(3) . . ?
N2 C4 C3 123.3(3) . . ?
C3 C4 C5 117.4(3) . . ?
C8 C9 C10 120.4(3) . . ?
C23 C24 C25 112.8(3) . . ?
C26 C24 C23 111.9(3) . . ?
C26 C24 C25 111.2(4) . . ?
C34 C33 C32 119.6(3) . . ?
C33 C32 C31 121.2(3) . . ?
C19 C27 C29 112.9(3) . . ?
C19 C27 C28 109.7(3) . . ?
C28 C27 C29 110.4(3) . . ?
C44 C43 C42 120.9 . . ?
C44 C43 C48 118.1 . . ?
C48 C43 C42 120.9 . . ?
C45 C44 C43 121.1 . . ?
C44 C45 C46 120.1 . . ?
C47 C46 C45 119.4 . . ?
C46 C47 C48 120.1 . . ?
C47 C48 C43 121.1 . . ?
C44A C43A C42A 115.1(15) . . ?
C44A C43A C48A 122.7(13) . . ?
C48A C43A C42A 122.2(14) . . ?
C43A C44A C45A 123.7(13) . . ?
C46A C45A C44A 113.2(14) . . ?
C45A C46A C47A 118.8(17) . . ?
C48A C47A C46A 126.2(16) . . ?
C47A C48A C43A 114.9(13) . . ?
C44B C43B C42B 119.1(14) . . ?
C48B C43B C42B 117.9(15) . . ?
C48B C43B C44B 123.0(13) . . ?
C45B C44B C43B 117.9(12) . . ?
C44B C45B C46B 119.5(12) . . ?
C47B C46B C45B 117.0(15) . . ?
C46B C47B C48B 119.7(16) . . ?
C43B C48B C47B 122.3(15) . . ?

loop_
_geom_bond_atom_site_label_1
_geom_bond_atom_site_label_2
_geom_bond_distance
_geom_bond_site_symmetry_2
_geom_bond_publ_flag
Ga1 N2 1.962(2) . ?
Ga1 N1 1.960(2) . ?
Ga1 C36 2.029(2) . ?
Ga1 C37 2.016(3) . ?
O1 C36 1.227(4) . ?
N2 C6 1.439(3) . ?
N2 C4 1.342(3) . ?
N1 C2 1.336(4) . ?
N1 C18 1.445(4) . ?
O2 N4 1.318(3) . ?
N3 C36 1.369(4) . ?
N3 C30 1.408(4) . ?
N4 C41 1.358(4) . ?
N4 C37 1.361(4) . ?
C6 C7 1.398(4) . ?
C6 C11 1.413(4) . ?
C7 C15 1.529(4) . ?
C7 C8 1.402(4) . ?
C2 C1 1.515(4) . ?
C2 C3 1.396(4) . ?
C15 C17 1.533(5) . ?
C15 C16 1.528(5) . ?
C11 C12 1.531(4) . ?
C11 C10 1.397(4) . ?
C30 C31 1.395(4) . ?
C30 C35 1.395(4) . ?
C41 C40 1.369(5) . ?
C21 C20 1.371(5) . ?
C21 C22 1.384(5) . ?
C37 C38 1.385(4) . ?
C31 C32 1.388(4) . ?
C19 C18 1.407(4) . ?
C19 C20 1.398(4) . ?
C19 C27 1.524(5) . ?
C12 C13 1.532(5) . ?
C12 C14 1.530(5) . ?
C35 C34 1.390(5) . ?
C39 C38 1.382(4) . ?
C39 C40 1.378(5) . ?
C5 C4 1.509(4) . ?
C34 C33 1.379(6) . ?
C18 C23 1.399(4) . ?
C8 C9 1.377(5) . ?
C10 C9 1.394(4) . ?
C22 C23 1.400(4) . ?
C23 C24 1.522(4) . ?
C3 C4 1.394(4) . ?
C24 C25 1.533(6) . ?
C24 C26 1.521(5) . ?
C33 C32 1.385(6) . ?
C29 C27 1.536(6) . ?
C28 C27 1.525(6) . ?
C42 C43 1.4988 . ?
C43 C44 1.3922 . ?
C43 C48 1.3924 . ?
C44 C45 1.3866 . ?
C45 C46 1.3872 . ?
C46 C47 1.3869 . ?
C47 C48 1.3871 . ?
C42A C43A 1.428(15) . ?
C43A C44A 1.293(16) . ?
C43A C48A 1.412(16) . ?
C44A C45A 1.504(17) . ?
C45A C46A 1.374(18) . ?
C46A C47A 1.441(19) . ?
C47A C48A 1.323(16) . ?
C42B C43B 1.495(15) . ?
C43B C44B 1.407(15) . ?
C43B C48B 1.253(16) . ?
C44B C45B 1.378(16) . ?
C45B C46B 1.482(16) . ?
C46B C47B 1.355(18) . ?
C47B C48B 1.419(18) . ?

loop_
_twin_individual_id
_twin_individual_mass_fraction_refined
1 0.904(10)
2 0.096(10)
